data_2000121
loop_
_publ_author_name
'Richard, P.'
'Qui, D. T.'
'Bertaut, E. F.'

_publ_section_title
;
 Structure cristalline du polych\'elate Co-2,3-PYD.3H2O
;
_journal_issue 5
_journal_name_full
;
 Acta Crystallographica, Section B: Structural Crystallography and
 Crystal Chemistry
;
_journal_page_first 1111
_journal_page_last 1115
_journal_paper_doi 10.1107/S056774087300395X
_journal_volume 29
_journal_year 1973
_chemical_formula_sum 'C12 H12 Co2 N4 O12'
_space_group_IT_number 54
_symmetry_cell_setting orthorhombic
_symmetry_Int_Tables_number 54
_symmetry_space_group_name_Hall '-P 2a 2ac'
_symmetry_space_group_name_H-M 'P c c a'
_cell_angle_alpha 90
_cell_angle_beta 90
_cell_angle_gamma 90
_cell_formula_units_Z 4
_cell_length_a 8.037(3)
_cell_length_b 13.977(5)
_cell_length_c 15.478(5)
_cell_volume 1738.692
_diffrn_ambient_temperature ?
_exptl_crystal_density_diffrn 1.98
_refine_ls_R_factor_gt 0.034
_refine_ls_wR_factor_gt 0.034
_cod_database_code 2000121

loop_
_symmetry_equiv_pos_site_id
_symmetry_equiv_pos_as_xyz
1 x,y,z
2 1/2-x,-y,z
3 1/2+x,-y,1/2-z
4 -x,y,1/2-z
5 -x,-y,-z
6 -1/2+x,y,-z
7 -1/2-x,y,-1/2+z
8 x,-y,-1/2+z

loop_
_atom_site_label
_atom_site_type_symbol
_atom_site_fract_x
_atom_site_fract_y
_atom_site_fract_z
Co1 Co 0.23460 0.24958 0.37512
C1 C 0.24852 0.45164 0.47141
C2 C 0.25342 0.45129 0.32280
C3 C 0.27247 0.38776 0.24273
C4 C 0.24328 0.05050 0.27993
C5 C 0.23436 0.05002 0.42817
C6 C 0.20163 0.10945 0.50697
H1 H 0.54620 0.29630 0.35730
H2 H -0.08800 0.27370 0.33470
H3 H -0.07810 0.23960 0.41620
H4 H 0.52410 0.21550 0.37050
H5 H 0.24650 0.42320 0.51890
H6 H 0.23010 0.08580 0.22700
N1 N 0.25028 0.40284 0.39722
N2 N 0.22963 0.09864 0.35411
O1 O 0.35052 0.41599 0.17839
O2 O -0.02182 0.25677 0.38542
O3 O 0.48644 0.24391 0.36382
O4 O 0.21635 0.30312 0.25089
O5 O 0.24553 0.19741 0.49787
O6 O 0.13113 0.07538 0.56893
C1A* C 0.25148 0.54836 0.47141
C2A* C 0.24658 0.54871 0.32280
C4A C 0.25672 -0.05050 0.27993
C5A C 0.26564 -0.05002 0.42817
H5A* H 0.25350 0.57680 0.51890
N1A* N 0.24972 0.59716 0.39722
C3A* C 0.22753 0.61224 0.24273
H6A H 0.26990 -0.08580 0.22700
N2A N 0.27037 -0.09864 0.35411
C6A C 0.29837 -0.10945 0.50697
Co1A* Co 0.26540 0.75042 0.37512
O1A* O 0.14948 0.58401 0.17839
O4A* O 0.28365 0.69688 0.25089
Co1A Co 0.26540 -0.24958 0.37512
O5A O 0.25447 -0.19741 0.49787
O6A O 0.36887 -0.07538 0.56893
N2A* N 0.27037 0.90136 0.35411
O2A* O 0.52182 0.74323 0.38542
O3A* O 0.01356 0.75609 0.36382
O5A* O 0.25447 0.80259 0.49787
H2A* H 0.58800 0.72630 0.33470
H3A* H 0.57810 0.76040 0.41620
H1A* H -0.04620 0.70370 0.35730
H4A* H -0.02410 0.78450 0.37050

loop_
_atom_type_symbol
_atom_type_radius_bond
C 0.68
H 0.20
Co 1.26
N 0.68
O 0.68
